data_1549038
loop_
_publ_author_name
'Mossine, Valeri V.'
'Barnes, Charles L.'
'Mawhinney, Thomas P.'

_publ_section_title
;
 1-Deoxy-1-(<i>N</i>-methyl-4-fluorophenylamino)-<small>D</small>-<i>arabino</i>-hexulose
;
_journal_coeditor_code LH4033
_journal_issue 3
_journal_name_full IUCrData
_journal_page_first x180369
_journal_paper_doi 10.1107/S2414314618003693
_journal_volume 3
_journal_year 2018
_chemical_formula_iupac 'C13 H18 F N O5'
_chemical_formula_moiety 'C13 H18 F N O5'
_chemical_formula_sum 'C13 H18 F N O5'
_chemical_formula_weight 287.28
_chemical_name_common
;
1-[(4-Fluorophenyl)(methyl)amino]-3,4,5,6-tetrahydroxyhexan-2-one
;
_chemical_name_systematic
;
1-Deoxy-1-(<i>N</i>-methyl-4-fluorophenylamino)-<i>D</i>-<i>arabino</i>-hexulose
;
_space_group_crystal_system monoclinic
_space_group_IT_number 4
_space_group_name_Hall 'P 2yb'
_space_group_name_H-M_alt 'P 1 21 1'
_symmetry_space_group_name_Hall 'P 2yb'
_symmetry_space_group_name_H-M 'P 1 21 1'
_atom_sites_solution_hydrogens mixed
_cell_angle_alpha 90
_cell_angle_beta 90.606(9)
_cell_angle_gamma 90
_cell_formula_units_Z 2
_cell_length_a 10.561(6)
_cell_length_b 5.156(3)
_cell_length_c 12.504(7)
_cell_measurement_reflns_used 1387
_cell_measurement_temperature 100(2)
_cell_measurement_theta_max 24.4
_cell_measurement_theta_min 2.5
_cell_volume 680.8(7)
_computing_cell_refinement
;
SAINT (Bruker, 1998)
;
_computing_data_collection
;
SMART (Bruker, 1998)
;
_computing_data_reduction
;
SAINT (Bruker, 1998)
;
_computing_molecular_graphics
;
X-SEED (Barbour, 2001) and Mercury (Macrae <i>et al.</i>,  2008)
;
_computing_publication_material
;
CIFTAB (Sheldrick, 2008) and publCIF (Westrip, 2010)
;
_computing_structure_refinement
;
SHELXL2017 (Sheldrick, 2015)
;
_computing_structure_solution
;
SHELXS97 (Sheldrick, 2008)
;
_diffrn_ambient_temperature 100(2)
_diffrn_measured_fraction_theta_full 0.997
_diffrn_measured_fraction_theta_max 0.985
_diffrn_measurement_device_type 'Bruker APEXII CCD area detector'
_diffrn_measurement_method 'omega scans'
_diffrn_radiation_type MoK\a
_diffrn_radiation_wavelength 0.71073
_diffrn_reflns_av_R_equivalents 0.0385
_diffrn_reflns_limit_h_max 13
_diffrn_reflns_limit_h_min -13
_diffrn_reflns_limit_k_max 6
_diffrn_reflns_limit_k_min -6
_diffrn_reflns_limit_l_max 14
_diffrn_reflns_limit_l_min -15
_diffrn_reflns_number 4693
_diffrn_reflns_theta_full 25.242
_diffrn_reflns_theta_max 27.196
_diffrn_reflns_theta_min 1.629
_diffrn_standards_decay_% 0.0
_exptl_absorpt_coefficient_mu 0.116
_exptl_absorpt_correction_T_max 0.99
_exptl_absorpt_correction_T_min 0.79
_exptl_absorpt_correction_type multi-scan
_exptl_absorpt_process_details
;
(SADABS; Sheldrick, 2003)
;
_exptl_crystal_colour Colourless
_exptl_crystal_density_diffrn 1.401
_exptl_crystal_description Needle
_exptl_crystal_F_000 304
_exptl_crystal_size_max 0.500
_exptl_crystal_size_mid 0.100
_exptl_crystal_size_min 0.050
_refine_diff_density_max 0.176
_refine_diff_density_min -0.165
_refine_ls_abs_structure_details
;
Flack <i>x</i> determined using 474 quotients
[(<i>I</i>^+^)-(<i>I</i>^-^)]/[(<i>I</i>^+^)+(<i>I</i>^-^)]
(Parsons <i>et al.</i>,  2013)
;
_refine_ls_abs_structure_Flack 0.2(10)
_refine_ls_extinction_method none
_refine_ls_goodness_of_fit_ref 0.949
_refine_ls_hydrogen_treatment mixed
_refine_ls_matrix_type full
_refine_ls_number_parameters 198
_refine_ls_number_reflns 2652
_refine_ls_number_restraints 1
_refine_ls_restrained_S_all 0.949
_refine_ls_R_factor_all 0.0934
_refine_ls_R_factor_gt 0.0421
_refine_ls_shift/su_max 0.000
_refine_ls_shift/su_mean 0.000
_refine_ls_structure_factor_coef Fsqd
_refine_ls_weighting_details 'w=1/[\s^2^(Fo^2^)+(0.0463P)^2^] where P=(Fo^2^+2Fc^2^)/3'
_refine_ls_weighting_scheme calc
_refine_ls_wR_factor_gt 0.0864
_refine_ls_wR_factor_ref 0.1003
_reflns_number_gt 1588
_reflns_number_total 2652
_reflns_threshold_expression 'I > 2\s(I)'
_cod_data_source_file lh4033sup1.cif
_cod_data_source_block I
_cod_original_cell_volume 680.9(6)
_cod_database_code 1549038
_shelx_space_group_comment
;
The symmetry employed for this shelxl refinement is uniquely defined
by the following loop, which should always be used as a source of
symmetry information in preference to the above space-group names.
They are only intended as comments.
;
_shelx_estimated_absorpt_t_min 0.944
_shelx_estimated_absorpt_t_max 0.994

loop_
_space_group_symop_operation_xyz
'x, y, z'
'-x, y+1/2, -z'

loop_
_atom_site_type_symbol
_atom_site_label
_atom_site_fract_x
_atom_site_fract_y
_atom_site_fract_z
_atom_site_U_iso_or_equiv
_atom_site_adp_type
_atom_site_calc_flag
_atom_site_occupancy
F F1 0.0320(2) 0.1152(6) -0.2413(2) 0.0782(9) Uani d 1
N N1 0.3656(3) 0.1754(6) 0.1042(2) 0.0343(8) Uani d 1
C C1 0.3239(4) 0.2826(7) 0.2053(3) 0.0374(10) Uani d 1
H H1A 0.277228 0.445581 0.190761 0.045 Uiso calc 1
H H1B 0.399564 0.327236 0.248943 0.045 Uiso calc 1
O O2 0.2218(2) -0.1203(5) 0.2449(2) 0.0472(8) Uani d 1
C C2 0.2394(3) 0.1037(8) 0.2706(3) 0.0329(9) Uani d 1
O O3 0.0910(2) 0.0429(5) 0.4150(2) 0.0375(7) Uani d 1
C C3 0.1810(3) 0.2174(7) 0.3703(3) 0.0323(10) Uani d 1
H H3 0.135141 0.379624 0.349283 0.039 Uiso calc 1
O O4 0.3611(2) 0.0655(5) 0.4743(2) 0.0364(7) Uani d 1
C C4 0.2844(3) 0.2909(7) 0.4525(3) 0.0289(9) Uani d 1
H H4 0.338661 0.431473 0.422352 0.035 Uiso calc 1
O O5 0.1544(2) 0.6087(5) 0.5363(2) 0.0360(7) Uani d 1
C C5 0.2283(3) 0.3818(8) 0.5579(3) 0.0323(9) Uani d 1
H H5 0.171498 0.242944 0.585874 0.039 Uiso calc 1
O O6 0.4085(2) 0.6539(5) 0.6102(2) 0.0387(7) Uani d 1
C C6 0.3272(3) 0.4450(7) 0.6423(3) 0.0383(10) Uani d 1
H H6A 0.284356 0.493149 0.709461 0.046 Uiso calc 1
H H6B 0.379111 0.288784 0.656630 0.046 Uiso calc 1
C C7 0.2775(3) 0.1567(7) 0.0191(3) 0.0318(8) Uani d 1
C C8 0.1716(4) 0.3148(9) 0.0110(3) 0.0479(11) Uani d 1
H H8 0.155226 0.435436 0.066554 0.058 Uiso calc 1
C C9 0.0895(4) 0.3024(10) -0.0752(4) 0.0551(12) Uani d 1
H H9 0.017345 0.412140 -0.078552 0.066 Uiso calc 1
C C10 0.1128(4) 0.1321(9) -0.1549(3) 0.0511(12) Uani d 1
C C11 0.2163(5) -0.0204(10) -0.1523(4) 0.0669(14) Uani d 1
H H11 0.232965 -0.135503 -0.209800 0.080 Uiso calc 1
C C12 0.2978(4) -0.0084(9) -0.0658(3) 0.0605(14) Uani d 1
H H12 0.370320 -0.117390 -0.064489 0.073 Uiso calc 1
C C13 0.4626(3) -0.0266(8) 0.1133(3) 0.0425(10) Uani d 1
H H13A 0.421826 -0.197004 0.117209 0.064 Uiso calc 1
H H13B 0.513541 0.002372 0.178204 0.064 Uiso calc 1
H H13C 0.517502 -0.020370 0.050643 0.064 Uiso calc 1
H H4O 0.438(5) 0.077(13) 0.438(4) 0.11(2) Uiso d 1
H H5O 0.078(4) 0.584(9) 0.556(3) 0.055(13) Uiso d 1
H H3O 0.129(4) -0.090(10) 0.434(3) 0.055(15) Uiso d 1
H H6O 0.363(5) 0.753(10) 0.570(4) 0.09(2) Uiso d 1

loop_
_atom_site_aniso_label
_atom_site_aniso_U_11
_atom_site_aniso_U_22
_atom_site_aniso_U_33
_atom_site_aniso_U_12
_atom_site_aniso_U_13
_atom_site_aniso_U_23
F1 0.0717(17) 0.100(2) 0.0620(16) -0.0097(17) -0.0238(14) 0.0038(16)
N1 0.0397(17) 0.0258(18) 0.0377(18) 0.0002(15) 0.0064(15) -0.0010(14)
C1 0.045(2) 0.026(2) 0.041(2) -0.0094(18) 0.0030(19) -0.0010(18)
O2 0.0494(16) 0.0234(16) 0.069(2) -0.0055(13) 0.0165(14) -0.0069(14)
C2 0.0263(17) 0.024(2) 0.049(2) 0.0029(16) 0.0035(16) 0.0002(18)
O3 0.0253(14) 0.0256(16) 0.0617(19) -0.0006(13) 0.0072(12) 0.0028(14)
C3 0.0248(19) 0.024(2) 0.048(2) 0.0000(16) 0.0065(18) 0.0017(18)
O4 0.0296(14) 0.0230(14) 0.0567(17) 0.0060(12) 0.0045(13) 0.0045(13)
C4 0.0283(19) 0.021(2) 0.038(2) 0.0018(16) 0.0031(18) 0.0015(17)
O5 0.0238(14) 0.0235(15) 0.0610(18) 0.0018(12) 0.0113(12) 0.0009(13)
C5 0.0238(19) 0.023(2) 0.050(3) 0.0015(17) 0.0074(18) 0.0058(18)
O6 0.0283(14) 0.0366(18) 0.0513(17) -0.0062(13) -0.0005(13) 0.0044(14)
C6 0.038(2) 0.028(3) 0.048(3) -0.0034(18) 0.007(2) 0.0000(19)
C7 0.0326(19) 0.024(2) 0.039(2) -0.0036(17) 0.0006(17) 0.0017(18)
C8 0.051(3) 0.046(3) 0.047(3) 0.017(2) 0.003(2) -0.009(2)
C9 0.046(3) 0.065(3) 0.055(3) 0.017(2) 0.002(2) 0.005(3)
C10 0.048(3) 0.059(3) 0.046(3) -0.008(2) -0.011(2) 0.007(2)
C11 0.084(3) 0.059(3) 0.057(3) 0.008(3) -0.015(3) -0.023(3)
C12 0.065(3) 0.046(3) 0.069(3) 0.024(2) -0.018(3) -0.019(3)
C13 0.034(2) 0.042(2) 0.051(3) 0.0066(19) 0.0051(19) 0.004(2)

loop_
_atom_type_symbol
_atom_type_description
_atom_type_scat_dispersion_real
_atom_type_scat_dispersion_imag
_atom_type_scat_source
C C 0.0033 0.0016 'International Tables Vol C Tables 4.2.6.8 and 6.1.1.4'
H H 0.0000 0.0000 'International Tables Vol C Tables 4.2.6.8 and 6.1.1.4'
N N 0.0061 0.0033 'International Tables Vol C Tables 4.2.6.8 and 6.1.1.4'
O O 0.0106 0.0060 'International Tables Vol C Tables 4.2.6.8 and 6.1.1.4'
F F 0.0171 0.0103 'International Tables Vol C Tables 4.2.6.8 and 6.1.1.4'

loop_
_geom_angle_atom_site_label_1
_geom_angle_atom_site_label_2
_geom_angle_atom_site_label_3
_geom_angle
C7 N1 C1 118.7(3)
C7 N1 C13 117.8(3)
C1 N1 C13 114.9(3)
N1 C1 C2 114.8(3)
N1 C1 H1A 108.6
C2 C1 H1A 108.6
N1 C1 H1B 108.6
C2 C1 H1B 108.6
H1A C1 H1B 107.5
O2 C2 C3 121.6(3)
O2 C2 C1 121.5(3)
C3 C2 C1 116.9(3)
C3 O3 H3O 108(3)
O3 C3 C2 110.9(3)
O3 C3 C4 111.4(3)
C2 C3 C4 110.6(3)
O3 C3 H3 107.9
C2 C3 H3 107.9
C4 C3 H3 107.9
C4 O4 H4O 110(4)
O4 C4 C5 107.9(3)
O4 C4 C3 108.7(3)
C5 C4 C3 111.9(3)
O4 C4 H4 109.4
C5 C4 H4 109.4
C3 C4 H4 109.4
C5 O5 H5O 110(3)
O5 C5 C6 109.1(3)
O5 C5 C4 107.7(3)
C6 C5 C4 113.5(3)
O5 C5 H5 108.8
C6 C5 H5 108.8
C4 C5 H5 108.8
C6 O6 H6O 106(3)
O6 C6 C5 112.2(3)
O6 C6 H6A 109.2
C5 C6 H6A 109.2
O6 C6 H6B 109.2
C5 C6 H6B 109.2
H6A C6 H6B 107.9
C12 C7 C8 116.0(4)
C12 C7 N1 121.1(3)
C8 C7 N1 122.7(3)
C9 C8 C7 122.0(4)
C9 C8 H8 119.0
C7 C8 H8 119.0
C10 C9 C8 119.3(4)
C10 C9 H9 120.4
C8 C9 H9 120.4
C11 C10 C9 121.0(4)
C11 C10 F1 118.7(4)
C9 C10 F1 120.3(4)
C10 C11 C12 119.5(4)
C10 C11 H11 120.2
C12 C11 H11 120.2
C11 C12 C7 122.1(4)
C11 C12 H12 118.9
C7 C12 H12 118.9
N1 C13 H13A 109.5
N1 C13 H13B 109.5
H13A C13 H13B 109.5
N1 C13 H13C 109.5
H13A C13 H13C 109.5
H13B C13 H13C 109.5

loop_
_geom_bond_atom_site_label_1
_geom_bond_atom_site_label_2
_geom_bond_distance
F1 C10 1.373(4)
N1 C7 1.409(4)
N1 C1 1.452(4)
N1 C13 1.465(5)
C1 C2 1.527(5)
C1 H1A 0.9900
C1 H1B 0.9900
O2 C2 1.213(4)
C2 C3 1.515(5)
O3 C3 1.427(4)
O3 H3O 0.83(5)
C3 C4 1.539(5)
C3 H3 1.0000
O4 C4 1.441(4)
O4 H4O 0.94(6)
C4 C5 1.524(4)
C4 H4 1.0000
O5 C5 1.431(4)
O5 H5O 0.86(4)
C5 C6 1.512(5)
C5 H5 1.0000
O6 C6 1.437(4)
O6 H6O 0.86(5)
C6 H6A 0.9900
C6 H6B 0.9900
C7 C12 1.379(5)
C7 C8 1.387(5)
C8 C9 1.377(5)
C8 H8 0.9500
C9 C10 1.353(6)
C9 H9 0.9500
C10 C11 1.347(6)
C11 C12 1.377(6)
C11 H11 0.9500
C12 H12 0.9500
C13 H13A 0.9800
C13 H13B 0.9800
C13 H13C 0.9800

loop_
_geom_hbond_atom_site_label_D
_geom_hbond_atom_site_label_H
_geom_hbond_atom_site_label_A
_geom_hbond_site_symmetry_A
_geom_hbond_distance_DH
_geom_hbond_distance_HA
_geom_hbond_distance_DA
_geom_hbond_angle_DHA
_geom_hbond_publ_flag
O3 H3O O5 1_545 0.83(5) 2.03(5) 2.782(4) 151(4) yes
O4 H4O O6 2_646 0.94(6) 1.78(6) 2.701(4) 167(5) yes
O5 H5O O3 2_556 0.86(4) 1.84(4) 2.690(4) 174(4) yes
O6 H6O O4 1_565 0.86(5) 2.01(5) 2.762(4) 146(5) yes

loop_
_geom_torsion_atom_site_label_1
_geom_torsion_atom_site_label_2
_geom_torsion_atom_site_label_3
_geom_torsion_atom_site_label_4
_geom_torsion
C7 N1 C1 C2 73.7(4)
C13 N1 C1 C2 -73.4(4)
N1 C1 C2 O2 8.2(5)
N1 C1 C2 C3 -173.1(3)
O2 C2 C3 O3 -9.4(5)
C1 C2 C3 O3 171.8(3)
O2 C2 C3 C4 114.7(4)
C1 C2 C3 C4 -64.0(4)
O3 C3 C4 O4 68.4(4)
C2 C3 C4 O4 -55.4(4)
O3 C3 C4 C5 -50.7(4)
C2 C3 C4 C5 -174.5(3)
O4 C4 C5 O5 178.8(3)
C3 C4 C5 O5 -61.6(3)
O4 C4 C5 C6 58.0(4)
C3 C4 C5 C6 177.6(3)
O5 C5 C6 O6 -58.2(4)
C4 C5 C6 O6 61.9(4)
C1 N1 C7 C12 -160.5(4)
C13 N1 C7 C12 -14.3(5)
C1 N1 C7 C8 24.7(5)
C13 N1 C7 C8 170.8(4)
C12 C7 C8 C9 1.9(6)
N1 C7 C8 C9 177.0(4)
C7 C8 C9 C10 -0.4(7)
C8 C9 C10 C11 -1.6(7)
C8 C9 C10 F1 179.7(4)
C9 C10 C11 C12 1.9(7)
F1 C10 C11 C12 -179.3(4)
C10 C11 C12 C7 -0.3(7)
C8 C7 C12 C11 -1.5(6)
N1 C7 C12 C11 -176.7(4)

_cod_database_fobs_code 1549038
